data_1549886
loop_
_publ_author_name
'Oldknow, Samuel'
'Martir, Diego Rota'
'Pritchard, Victoria E.'
'Blitz, Mark A.'
'Fishwick, Colin W. G.'
'Zysman-Colman, Eli'
'Hardie, Michaele J.'

_publ_section_title
;
 Structure-switching M<sub>3</sub>L<sub>2</sub> Ir(iii) coordination cages
 with photo-isomerising azo-aromatic linkers.
;
_journal_issue 42
_journal_name_full 'Chemical science'
_journal_page_first 8150
_journal_page_last 8159
_journal_paper_doi 10.1039/c8sc03499k
_journal_volume 9
_journal_year 2018
_chemical_formula_sum 'C60 H30 N9 O9'
_chemical_formula_weight 1020.93
_chemical_name_systematic
; 
2,7,12-trimethoxy-3,8,13-tris(4,3?-pyridyl-azophenylcarboxy)-10,15-dihydro-5H-tribenzo[a,d,g]cyclononene 
;
_space_group_IT_number 2
_space_group_name_Hall '-P 1'
_space_group_name_H-M_alt 'P -1'
_symmetry_cell_setting triclinic
_symmetry_space_group_name_Hall '-P 1'
_symmetry_space_group_name_H-M 'P -1'
_atom_sites_solution_hydrogens geom
_atom_sites_solution_primary direct
_atom_sites_solution_secondary difmap
_audit_creation_method SHELXL-97
_audit_update_record
;
2018-04-26 deposited with the CCDC.
2018-08-29 downloaded from the CCDC.
;
_cell_angle_alpha 71.898(8)
_cell_angle_beta 88.532(6)
_cell_angle_gamma 89.954(5)
_cell_formula_units_Z 4
_cell_length_a 9.6864(5)
_cell_length_b 29.786(2)
_cell_length_c 34.468(4)
_cell_measurement_reflns_used 4571
_cell_measurement_temperature 120(2)
_cell_measurement_theta_max 20.1510
_cell_measurement_theta_min 1.5460
_cell_volume 9449.1(14)
_computing_structure_refinement 'SHELXL-97 (Sheldrick, 1997)'
_computing_structure_solution 'SHELXS-97 (Sheldrick, 1990)'
_diffrn_ambient_temperature 120(2)
_diffrn_measured_fraction_theta_full 0.996
_diffrn_measured_fraction_theta_max 0.996
_diffrn_measurement_details
;
#__ type_ start__ end____ width___ exp.time_
  1 omega -145.00   25.00   1.0000    0.0964
omega____ theta____ kappa____ phi______ frames
    -       30.0000    0.0000    0.0000 170

#__ type_ start__ end____ width___ exp.time_
  2 omega -145.00   25.00   1.0000    0.0964
omega____ theta____ kappa____ phi______ frames
    -       30.0000    0.0000  120.0000 170

#__ type_ start__ end____ width___ exp.time_
  3 omega -145.00   25.00   1.0000    0.0964
omega____ theta____ kappa____ phi______ frames
    -       30.0000    0.0000  240.0000 170

#__ type_ start__ end____ width___ exp.time_
  4 phi      0.00  180.00   1.0000    0.0964
omega____ theta____ kappa____ phi______ frames
   0.0000    0.0000    0.0000     -     180
;
_diffrn_measurement_device_type 'CCD plate'
_diffrn_measurement_method '\w and \p scans'
_diffrn_radiation_monochromator synchrotron
_diffrn_radiation_source synchrotron
_diffrn_radiation_type synchrotron
_diffrn_radiation_wavelength 0.68890
_diffrn_reflns_av_R_equivalents 0.1479
_diffrn_reflns_av_sigmaI/netI 0.1639
_diffrn_reflns_limit_h_max 9
_diffrn_reflns_limit_h_min -9
_diffrn_reflns_limit_k_max 29
_diffrn_reflns_limit_k_min -29
_diffrn_reflns_limit_l_max 34
_diffrn_reflns_limit_l_min -34
_diffrn_reflns_number 60957
_diffrn_reflns_theta_full 20.00
_diffrn_reflns_theta_max 20.00
_diffrn_reflns_theta_min 1.53
_exptl_absorpt_coefficient_mu 0.050
_exptl_absorpt_correction_T_max 1.00000
_exptl_absorpt_correction_T_min 0.28437
_exptl_absorpt_correction_type multi-scan
_exptl_absorpt_process_details
;
 CrysAlisPro, Agilent Technologies,
Version 1.171.37.33 (release 27-03-2014 CrysAlis171 .NET)
(compiled Mar 27 2014,17:12:48)
Empirical absorption correction using spherical harmonics,
 implemented in SCALE3 ABSPACK scaling algorithm.
;
_exptl_crystal_colour orange
_exptl_crystal_density_diffrn 0.718
_exptl_crystal_density_method 'not measured'
_exptl_crystal_description needle
_exptl_crystal_F_000 2100
_exptl_crystal_size_max 0.33
_exptl_crystal_size_mid 0.17
_exptl_crystal_size_min 0.10
_refine_diff_density_max 0.505
_refine_diff_density_min -0.394
_refine_diff_density_rms 0.080
_refine_ls_extinction_method none
_refine_ls_goodness_of_fit_ref 1.711
_refine_ls_hydrogen_treatment constr
_refine_ls_matrix_type full
_refine_ls_number_parameters 390
_refine_ls_number_reflns 19323
_refine_ls_number_restraints 17
_refine_ls_restrained_S_all 1.717
_refine_ls_R_factor_all 0.3324
_refine_ls_R_factor_gt 0.2253
_refine_ls_shift/su_max 0.000
_refine_ls_shift/su_mean 0.000
_refine_ls_structure_factor_coef Fsqd
_refine_ls_weighting_details 'calc w=1/[\s^2^(Fo^2^)+(0.1000P)^2^+0.0000P] where P=(Fo^2^+2Fc^2^)/3'
_refine_ls_weighting_scheme calc
_refine_ls_wR_factor_gt 0.4559
_refine_ls_wR_factor_ref 0.4885
_reflns_number_gt 5761
_reflns_number_total 19323
_reflns_threshold_expression >2sigma(I)
_cod_data_source_file c8sc03499k2.cif
_cod_data_source_block c_CCDC1
_cod_depositor_comments
;
The following automatic conversions were performed:

'_symmetry_cell_setting' value 'Triclinic' changed to 'triclinic'
according to
/home/data/users/saulius/crontab/automatic-downloads/rss-feeds/RSC/lib/dictionaries/cif_core.dic
dictionary named 'cif_core.dic' version 2.4.2 from 2011-04-26.

Automatic conversion script
Id: cif_fix_values 4973 2017-02-22 13:04:09Z antanas 

 Adding full bibliography for 1549883--1549886.cif.
;
_cod_original_cell_volume 9448.9(13)
_cod_original_sg_symbol_H-M P-1
_cod_database_code 1549886
_platon_squeeze_void_probe_radius 1.20

loop_
_symmetry_equiv_pos_as_xyz
'x, y, z'
'-x, -y, -z'

loop_
_atom_site_label
_atom_site_type_symbol
_atom_site_fract_x
_atom_site_fract_y
_atom_site_fract_z
_atom_site_U_iso_or_equiv
_atom_site_adp_type
_atom_site_occupancy
_atom_site_symmetry_multiplicity
_atom_site_calc_flag
_atom_site_refinement_flags
_atom_site_disorder_assembly
_atom_site_disorder_group
O1 O 0.6687(11) 0.1675(4) 0.7511(4) 0.151(4) Uiso 1 1 d . . .
O2 O 0.6754(11) 0.1381(4) 0.8313(3) 0.150(4) Uiso 1 1 d . . .
O3 O 0.5082(16) 0.0845(5) 0.8450(4) 0.215(6) Uiso 1 1 d . . .
O4 O 0.6075(8) 0.3068(3) 0.9291(2) 0.103(3) Uiso 1 1 d . . .
O5 O 0.5237(8) 0.3974(3) 0.8922(3) 0.113(3) Uiso 1 1 d . . .
O6 O 0.4129(9) 0.3770(3) 0.9549(3) 0.136(3) Uiso 1 1 d . . .
O7 O 0.5222(10) 0.4693(4) 0.7013(3) 0.138(3) Uiso 1 1 d . . .
O8 O 0.5769(9) 0.4053(3) 0.6572(3) 0.133(3) Uiso 1 1 d . . .
O9 O 0.4185(12) 0.4594(4) 0.6218(3) 0.172(4) Uiso 1 1 d . . .
O10 O 1.1094(8) 0.2438(3) 0.9305(2) 0.114(3) Uiso 1 1 d . . .
O11 O 1.0242(8) 0.1802(3) 0.8928(2) 0.106(3) Uiso 1 1 d . . .
O12 O 0.9130(9) 0.1571(3) 0.9556(3) 0.126(3) Uiso 1 1 d . . .
O13 O 1.0233(10) 0.2476(3) 0.7025(3) 0.147(4) Uiso 1 1 d . . .
O14 O 1.0827(10) 0.3379(4) 0.6627(3) 0.152(4) Uiso 1 1 d . . .
O15 O 0.9303(12) 0.3168(4) 0.6239(4) 0.196(5) Uiso 1 1 d . . .
O16 O 1.1716(9) 0.5103(3) 0.7540(3) 0.143(4) Uiso 1 1 d . . .
O17 O 1.1745(9) 0.4833(3) 0.8329(3) 0.135(3) Uiso 1 1 d . . .
O18 O 1.0078(14) 0.5322(5) 0.8401(4) 0.213(5) Uiso 1 1 d . . .
N1 N 1.000(3) -0.0610(8) 0.9178(7) 0.314(11) Uiso 1 1 d D . .
N2 N 1.122(3) -0.0350(11) 0.8953(10) 0.424(17) Uiso 1 1 d D . .
N4 N 0.8525(10) 0.5352(4) 0.9674(3) 0.110(4) Uiso 1 1 d . . .
N5 N 0.8362(10) 0.5400(4) 1.0013(4) 0.110(4) Uiso 1 1 d . . .
N6 N 1.1256(13) 0.6246(5) 0.9942(4) 0.165(5) Uiso 1 1 d . . .
N7 N 0.9025(18) 0.4587(7) 0.4893(6) 0.217(7) Uiso 1 1 d . . .
N8 N 0.8839(19) 0.4848(7) 0.4558(7) 0.232(8) Uiso 1 1 d . . .
N10 N 1.3464(13) -0.0131(5) 0.9610(5) 0.072(5) Uiso 0.65 1 d PD A 2
N11 N 1.3351(11) -0.0396(4) 0.9949(4) 0.041(3) Uiso 0.65 1 d PD A 2
N13 N 1.405(3) 0.3842(10) 0.4839(8) 0.356(13) Uiso 1 1 d D . .
N14 N 1.533(4) 0.3696(14) 0.5023(10) 0.482(10) Uiso 1 1 d D . .
N16 N 1.525(2) 0.6136(9) 0.9121(7) 0.305(11) Uiso 1 1 d D . .
N17 N 1.453(4) 0.6491(14) 0.9227(11) 0.252(17) Uiso 0.50 1 d PD B 2
C1 C 0.3904(14) 0.2418(5) 0.7742(5) 0.105(4) Uiso 1 1 d . . .
C2 C 0.4824(14) 0.2248(5) 0.7494(5) 0.122(5) Uiso 1 1 d . . .
H2 H 0.4856 0.2363 0.7204 0.147 Uiso 1 1 calc R . .
C3 C 0.5726(17) 0.1873(6) 0.7738(6) 0.139(6) Uiso 1 1 d . . .
C4 C 0.5764(15) 0.1722(5) 0.8103(6) 0.116(5) Uiso 1 1 d . . .
C5 C 0.4926(14) 0.1890(5) 0.8381(5) 0.121(5) Uiso 1 1 d . . .
H5 H 0.4978 0.1781 0.8670 0.145 Uiso 1 1 calc R . .
C6 C 0.3991(14) 0.2252(5) 0.8151(5) 0.115(5) Uiso 1 1 d . . .
C7 C 0.3044(12) 0.2439(4) 0.8448(4) 0.096(4) Uiso 1 1 d . . .
H7A H 0.2863 0.2172 0.8700 0.115 Uiso 1 1 calc R . .
H7B H 0.2147 0.2531 0.8317 0.115 Uiso 1 1 calc R . .
C8 C 0.3600(12) 0.2875(5) 0.8582(4) 0.092(4) Uiso 1 1 d . . .
C9 C 0.4538(12) 0.2755(5) 0.8885(4) 0.097(4) Uiso 1 1 d . . .
H9 H 0.4782 0.2434 0.9008 0.117 Uiso 1 1 calc R . .
C10 C 0.5116(13) 0.3099(5) 0.9007(4) 0.099(4) Uiso 1 1 d . . .
C11 C 0.4657(14) 0.3567(5) 0.8843(4) 0.110(4) Uiso 1 1 d . . .
C12 C 0.3705(13) 0.3679(5) 0.8531(4) 0.112(5) Uiso 1 1 d . . .
H12 H 0.3420 0.3997 0.8416 0.134 Uiso 1 1 calc R . .
C13 C 0.3161(13) 0.3329(5) 0.8382(4) 0.097(4) Uiso 1 1 d . . .
C14 C 0.2283(13) 0.3501(5) 0.8008(4) 0.118(5) Uiso 1 1 d . . .
H14A H 0.1614 0.3250 0.8008 0.141 Uiso 1 1 calc R . .
H14B H 0.1752 0.3780 0.8022 0.141 Uiso 1 1 calc R . .
C15 C 0.3145(13) 0.3631(5) 0.7616(4) 0.108(4) Uiso 1 1 d . . .
C16 C 0.3710(13) 0.4097(5) 0.7512(4) 0.118(5) Uiso 1 1 d . . .
H16 H 0.3487 0.4304 0.7665 0.142 Uiso 1 1 calc R . .
C17 C 0.4661(15) 0.4238(6) 0.7152(5) 0.120(5) Uiso 1 1 d . . .
C18 C 0.4882(15) 0.3939(6) 0.6939(5) 0.119(5) Uiso 1 1 d . . .
C19 C 0.4331(14) 0.3494(5) 0.7048(5) 0.130(5) Uiso 1 1 d . . .
H19 H 0.4522 0.3294 0.6886 0.156 Uiso 1 1 calc R . .
C20 C 0.3476(13) 0.3334(5) 0.7402(4) 0.097(4) Uiso 1 1 d . . .
C21 C 0.2973(14) 0.2811(5) 0.7506(4) 0.130(5) Uiso 1 1 d . . .
H21A H 0.2089 0.2781 0.7663 0.156 Uiso 1 1 calc R . .
H21B H 0.2767 0.2753 0.7246 0.156 Uiso 1 1 calc R . .
C22 C 0.6728(17) 0.1891(6) 0.7079(5) 0.174(7) Uiso 1 1 d . . .
H22A H 0.5941 0.1780 0.6960 0.262 Uiso 1 1 calc R . .
H22B H 0.7590 0.1807 0.6964 0.262 Uiso 1 1 calc R . .
H22C H 0.6683 0.2235 0.7016 0.262 Uiso 1 1 calc R . .
C23 C 0.625(2) 0.0967(8) 0.8499(6) 0.184(8) Uiso 1 1 d . . .
C24 C 0.7343(19) 0.0582(7) 0.8626(4) 0.223(9) Uiso 1 1 d G . .
C25 C 0.6924(15) 0.0112(9) 0.8776(6) 0.323(14) Uiso 1 1 d G . .
H25 H 0.5983 0.0030 0.8762 0.387 Uiso 1 1 calc R . .
C26 C 0.788(3) -0.0237(5) 0.8947(5) 0.41(2) Uiso 1 1 d G . .
H26 H 0.7593 -0.0558 0.9050 0.495 Uiso 1 1 calc R . .
C27 C 0.926(2) -0.0116(7) 0.8968(5) 0.254(11) Uiso 1 1 d GD . .
C28 C 0.9675(13) 0.0354(8) 0.8817(5) 0.263(11) Uiso 1 1 d G . .
H28 H 1.0616 0.0437 0.8831 0.316 Uiso 1 1 calc R . .
C29 C 0.872(2) 0.0703(5) 0.8646(4) 0.212(8) Uiso 1 1 d G . .
H29 H 0.9006 0.1024 0.8544 0.254 Uiso 1 1 calc R . .
C30 C 1.2333(12) -0.0795(2) 0.9114(4) 0.463(10) Uiso 1 1 d GD . .
C31 C 1.3533(12) -0.0701(3) 0.8872(4) 0.463(10) Uiso 1 1 d G . .
H31 H 1.3638 -0.0409 0.8659 0.556 Uiso 1 1 calc R . .
C32 C 1.4581(12) -0.1033(3) 0.8941(4) 0.463(10) Uiso 1 1 d G . .
H32 H 1.5402 -0.0969 0.8775 0.556 Uiso 1 1 calc R . .
C33 C 1.4428(13) -0.1460(3) 0.9251(4) 0.463(10) Uiso 1 1 d G . .
H33 H 1.5143 -0.1688 0.9299 0.556 Uiso 1 1 calc R . .
N3 N 1.3227(13) -0.1554(3) 0.9493(4) 0.463(10) Uiso 1 1 d G . .
C34 C 1.2179(13) -0.1222(2) 0.9424(4) 0.463(10) Uiso 1 1 d G . .
H34 H 1.1359 -0.1286 0.9590 0.556 Uiso 1 1 calc R . .
C35 C 0.6613(5) 0.25829(13) 0.94944(16) 0.122(5) Uiso 1 1 d G . .
H35A H 0.5877 0.2387 0.9665 0.183 Uiso 1 1 calc R . .
H35B H 0.7389 0.2602 0.9665 0.183 Uiso 1 1 calc R . .
H35C H 0.6925 0.2442 0.9286 0.183 Uiso 1 1 calc R . .
C36 C 0.5028(4) 0.39786(14) 0.92832(15) 0.102(4) Uiso 1 1 d G . .
C37 C 0.5816(4) 0.43645(13) 0.94369(13) 0.097(4) Uiso 1 1 d G . .
C38 C 0.5648(4) 0.44669(14) 0.97835(13) 0.103(4) Uiso 1 1 d G . .
H38 H 0.4912 0.4316 0.9965 0.123 Uiso 1 1 calc R . .
C39 C 0.6484(4) 0.47811(13) 0.98969(12) 0.129(5) Uiso 1 1 d G . .
H39 H 0.6369 0.4859 1.0143 0.155 Uiso 1 1 calc R . .
C40 C 0.7587(4) 0.49789(12) 0.95806(12) 0.101(4) Uiso 1 1 d G . .
C41 C 0.7796(4) 0.49141(12) 0.92333(11) 0.116(5) Uiso 1 1 d G . .
H41 H 0.8507 0.5086 0.9054 0.139 Uiso 1 1 calc R . .
C42 C 0.6942(4) 0.45767(13) 0.91116(12) 0.122(5) Uiso 1 1 d G . .
H42 H 0.7070 0.4500 0.8865 0.146 Uiso 1 1 calc R . .
C43 C 0.9337(4) 0.57393(13) 1.00935(14) 0.107(4) Uiso 1 1 d G . .
C44 C 0.9173(5) 0.58525(14) 1.04506(14) 0.115(5) Uiso 1 1 d G . .
H44 H 0.8411 0.5714 1.0626 0.138 Uiso 1 1 calc R . .
C45 C 0.9966(6) 0.61301(15) 1.05671(16) 0.081(4) Uiso 1 1 d G . .
H45 H 0.9791 0.6207 1.0811 0.098 Uiso 1 1 calc R . .
C46 C 1.1053(5) 0.63011(16) 1.03190(18) 0.113(5) Uiso 1 1 d G . .
H46 H 1.1731 0.6473 1.0410 0.136 Uiso 1 1 calc R . .
C47 C 1.0434(4) 0.58758(14) 0.98150(15) 0.153(6) Uiso 1 1 d G . .
H47 H 1.0636 0.5763 0.9591 0.184 Uiso 1 1 calc R . .
C48 C 0.5309(8) 0.4940(2) 0.73036(14) 0.200(8) Uiso 1 1 d G . .
H48A H 0.4381 0.5030 0.7370 0.299 Uiso 1 1 calc R . .
H48B H 0.5878 0.5225 0.7189 0.299 Uiso 1 1 calc R . .
H48C H 0.5729 0.4737 0.7552 0.299 Uiso 1 1 calc R . .
C49 C 0.5316(12) 0.4384(3) 0.62243(16) 0.163(7) Uiso 1 1 d G . .
C50 C 0.6283(11) 0.4465(4) 0.5893(3) 0.132(5) Uiso 1 1 d G . .
C51 C 0.6028(10) 0.4803(4) 0.5521(4) 0.144(6) Uiso 1 1 d G . .
H51 H 0.5239 0.4999 0.5494 0.173 Uiso 1 1 calc R . .
C52 C 0.6928(14) 0.4855(4) 0.5189(3) 0.169(7) Uiso 1 1 d G . .
H52 H 0.6753 0.5086 0.4935 0.203 Uiso 1 1 calc R . .
C53 C 0.8082(12) 0.4568(5) 0.5229(4) 0.206(8) Uiso 1 1 d G . .
C54 C 0.8337(10) 0.4230(4) 0.5601(5) 0.195(8) Uiso 1 1 d G . .
H54 H 0.9126 0.4034 0.5629 0.234 Uiso 1 1 calc R . .
C55 C 0.7438(14) 0.4178(3) 0.5933(3) 0.162(6) Uiso 1 1 d G . .
H55 H 0.7612 0.3947 0.6187 0.195 Uiso 1 1 calc R . .
C56 C 0.9809(8) 0.4846(2) 0.42034(8) 0.201(8) Uiso 1 1 d G . .
C57 C 0.9525(9) 0.5155(2) 0.38199(8) 0.211(8) Uiso 1 1 d G . .
H57 H 0.8730 0.5349 0.3784 0.253 Uiso 1 1 calc R . .
N9 N 1.0405(9) 0.5180(3) 0.34887(8) 0.229(7) Uiso 1 1 d G . .
C59 C 1.1568(9) 0.4896(3) 0.35411(9) 0.227(9) Uiso 1 1 d G . .
H59 H 1.2169 0.4913 0.3315 0.273 Uiso 1 1 calc R . .
C58 C 1.1852(8) 0.4587(3) 0.39247(9) 0.257(11) Uiso 1 1 d G . .
H58 H 1.2647 0.4393 0.3960 0.308 Uiso 1 1 calc R . .
C60 C 1.0973(8) 0.4562(2) 0.42558(9) 0.222(9) Uiso 1 1 d G . .
H60 H 1.1167 0.4351 0.4518 0.267 Uiso 1 1 calc R . .
C61 C 0.8543(3) 0.31669(12) 0.85693(9) 0.095(4) Uiso 1 1 d G . .
C62 C 0.9557(3) 0.30555(13) 0.88838(8) 0.099(4) Uiso 1 1 d G . .
C63 C 1.0168(4) 0.25704(13) 0.90157(9) 0.098(4) Uiso 1 1 d G . .
C64 C 0.9651(4) 0.22767(12) 0.88473(9) 0.100(4) Uiso 1 1 d G . .
C65 C 0.8711(4) 0.23431(11) 0.85280(9) 0.121(5) Uiso 1 1 d G . .
C66 C 0.8204(3) 0.28410(12) 0.84040(9) 0.099(4) Uiso 1 1 d G . .
C67 C 0.7230(3) 0.29411(13) 0.80133(9) 0.113(5) Uiso 1 1 d G . .
H67A H 0.6673 0.2657 0.8029 0.136 Uiso 1 1 calc R . .
H67B H 0.6596 0.3206 0.8001 0.136 Uiso 1 1 calc R . .
C68 C 0.8171(3) 0.30629(11) 0.76491(9) 0.117(5) Uiso 1 1 d G . .
C69 C 0.8726(4) 0.27131(11) 0.75041(9) 0.122(5) Uiso 1 1 d G . .
C70 C 0.9645(4) 0.28450(11) 0.71591(9) 0.141(6) Uiso 1 1 d G . .
C71 C 0.9935(4) 0.32727(12) 0.69430(9) 0.143(6) Uiso 1 1 d G . .
C72 C 0.9387(3) 0.36307(11) 0.70500(8) 0.115(5) Uiso 1 1 d G . .
C73 C 0.8475(3) 0.35441(11) 0.74168(9) 0.099(4) Uiso 1 1 d G . .
C74 C 0.7919(3) 0.39897(12) 0.75137(9) 0.135(5) Uiso 1 1 d G . .
H74A H 0.7007 0.3914 0.7656 0.162 Uiso 1 1 calc R . .
H74B H 0.7785 0.4245 0.7254 0.162 Uiso 1 1 calc R . .
C75 C 0.8905(4) 0.41719(11) 0.77847(9) 0.110(4) Uiso 1 1 d G . .
C76 C 0.9838(4) 0.45483(10) 0.75049(10) 0.110(4) Uiso 1 1 d G . .
C77 C 1.0761(5) 0.47359(12) 0.77520(10) 0.117(5) Uiso 1 1 d G . .
C78 C 1.0748(5) 0.45922(12) 0.81447(10) 0.118(5) Uiso 1 1 d G . .
C79 C 0.9888(5) 0.42629(12) 0.83973(10) 0.107(4) Uiso 1 1 d G . .
C80 C 0.9015(4) 0.40533(11) 0.81887(9) 0.118(5) Uiso 1 1 d G . .
C81 C 0.7981(3) 0.36770(13) 0.84843(9) 0.104(4) Uiso 1 1 d G . .
H81A H 0.7860 0.3748 0.8745 0.125 Uiso 1 1 calc R . .
H81B H 0.7068 0.3700 0.8357 0.125 Uiso 1 1 calc R . .
C82 C 1.1601(4) 0.27754(17) 0.94788(9) 0.126(5) Uiso 1 1 d G . .
H82A H 1.1959 0.3051 0.9262 0.188 Uiso 1 1 calc R . .
H82B H 1.2344 0.2635 0.9665 0.188 Uiso 1 1 calc R . .
H82C H 1.0852 0.2873 0.9631 0.188 Uiso 1 1 calc R . .
C83 C 0.9973(6) 0.15234(13) 0.92867(11) 0.132(5) Uiso 1 1 d G . .
C84 C 1.0844(12) 0.1070(4) 0.9340(5) 0.080(7) Uiso 0.65 1 d PG A 2
C85 C 1.1906(14) 0.1045(4) 0.9069(4) 0.096(7) Uiso 0.65 1 d PG A 2
H85 H 1.2039 0.1293 0.8820 0.115 Uiso 0.65 1 calc PR A 2
C86 C 1.2773(12) 0.0656(5) 0.9163(4) 0.104(8) Uiso 0.65 1 d PG A 2
H86 H 1.3499 0.0638 0.8978 0.125 Uiso 0.65 1 calc PR A 2
C87 C 1.2579(12) 0.0293(4) 0.9529(5) 0.064(5) Uiso 0.65 1 d PGD A 2
C88 C 1.1517(14) 0.0318(4) 0.9800(3) 0.113(8) Uiso 0.65 1 d PG A 2
H88 H 1.1384 0.0070 1.0049 0.136 Uiso 0.65 1 calc PR A 2
C89 C 1.0649(11) 0.0707(5) 0.9706(4) 0.082(6) Uiso 0.65 1 d PG A 2
H89 H 0.9924 0.0725 0.9891 0.099 Uiso 0.65 1 calc PR A 2
C90 C 1.4330(6) -0.07961(19) 1.00985(15) 0.108(4) Uiso 1 1 d GD . .
C91 C 1.4107(7) -0.1159(2) 1.04623(15) 0.121(5) Uiso 1 1 d G A .
H91 H 1.3352 -0.1144 1.0639 0.145 Uiso 1 1 calc R . .
N12 N 1.4988(7) -0.15443(19) 1.05673(16) 0.131(4) Uiso 1 1 d G A .
C93 C 1.6093(7) -0.1566(2) 1.03086(17) 0.116(5) Uiso 1 1 d G A .
H93 H 1.6695 -0.1830 1.0380 0.139 Uiso 1 1 calc R . .
C92 C 1.6316(6) -0.1203(2) 0.99448(17) 0.151(6) Uiso 1 1 d G A .
H92 H 1.7071 -0.1218 0.9768 0.181 Uiso 1 1 calc R . .
C94 C 1.5435(6) -0.08182(18) 0.98398(16) 0.151(6) Uiso 1 1 d G A .
H94 H 1.5587 -0.0570 0.9591 0.181 Uiso 1 1 calc R . .
C95 C 1.0319(6) 0.2018(3) 0.7328(2) 0.186(7) Uiso 1 1 d G A .
H95A H 1.0903 0.2039 0.7550 0.278 Uiso 1 1 calc R . .
H95B H 1.0721 0.1792 0.7203 0.278 Uiso 1 1 calc R . .
H95C H 0.9392 0.1910 0.7438 0.278 Uiso 1 1 calc R . .
C96 C 1.0590(8) 0.3410(2) 0.6267(2) 0.169(7) Uiso 1 1 d G A .
C97 C 1.1322(8) 0.3451(2) 0.5902(2) 0.174(7) Uiso 1 1 d G A .
C98 C 1.2520(9) 0.3688(2) 0.5943(2) 0.190(8) Uiso 1 1 d G A .
H98 H 1.2686 0.3750 0.6192 0.228 Uiso 1 1 calc R . .
C99 C 1.3474(9) 0.3833(3) 0.5620(2) 0.223(9) Uiso 1 1 d G A .
H99 H 1.4292 0.3995 0.5648 0.267 Uiso 1 1 calc R . .
C100 C 1.3230(10) 0.3743(3) 0.5255(2) 0.244(10) Uiso 1 1 d GD A .
C101 C 1.2033(11) 0.3506(3) 0.5214(2) 0.262(11) Uiso 1 1 d G A .
H101 H 1.1866 0.3444 0.4965 0.314 Uiso 1 1 calc R . .
C102 C 1.1079(10) 0.3361(2) 0.5538(2) 0.232(9) Uiso 1 1 d G A .
H102 H 1.0261 0.3199 0.5510 0.278 Uiso 1 1 calc R . .
C103 C 1.6511(16) 0.3753(5) 0.4672(4) 0.482(10) Uiso 1 1 d GD . .
C104 C 1.6109(17) 0.4024(5) 0.4286(4) 0.482(10) Uiso 1 1 d G . .
H104 H 1.5213 0.4158 0.4250 0.579 Uiso 1 1 calc R . .
C105 C 1.7019(18) 0.4099(6) 0.3953(4) 0.482(10) Uiso 1 1 d G . .
H105 H 1.6744 0.4284 0.3689 0.579 Uiso 1 1 calc R . .
C106 C 1.8330(18) 0.3903(6) 0.4006(4) 0.482(10) Uiso 1 1 d G . .
H106 H 1.8952 0.3954 0.3779 0.579 Uiso 1 1 calc R . .
N15 N 1.8732(17) 0.3632(6) 0.4392(4) 0.482(10) Uiso 1 1 d G . .
C107 C 1.7822(16) 0.3557(5) 0.4725(4) 0.482(10) Uiso 1 1 d G . .
H107 H 1.8097 0.3372 0.4989 0.579 Uiso 1 1 calc R . .
C108 C 1.1690(8) 0.5239(4) 0.7116(3) 0.155(6) Uiso 1 1 d G . .
H10A H 1.2246 0.5020 0.7017 0.232 Uiso 1 1 calc R . .
H10B H 1.2069 0.5559 0.7002 0.232 Uiso 1 1 calc R . .
H10C H 1.0735 0.5233 0.7030 0.232 Uiso 1 1 calc R . .
C109 C 1.1203(10) 0.5116(3) 0.8535(2) 0.212(9) Uiso 1 1 d G . .
C110 C 1.2300(9) 0.5412(3) 0.8613(2) 0.212(8) Uiso 1 1 d G . .
C111 C 1.1870(10) 0.5756(3) 0.8783(2) 0.270(11) Uiso 1 1 d G B .
H111 H 1.0926 0.5845 0.8774 0.324 Uiso 1 1 calc R . .
C112 C 1.2820(11) 0.5971(3) 0.8966(2) 0.315(14) Uiso 1 1 d G . .
H112 H 1.2526 0.6206 0.9082 0.379 Uiso 1 1 calc R B .
C113 C 1.4200(10) 0.5840(4) 0.8978(2) 0.195(8) Uiso 1 1 d GD B .
C114 C 1.4631(10) 0.5496(4) 0.8808(2) 0.261(11) Uiso 1 1 d G . .
H114 H 1.5574 0.5406 0.8817 0.313 Uiso 1 1 calc R B .
C115 C 1.3680(9) 0.5281(3) 0.86252(19) 0.206(8) Uiso 1 1 d G B .
H115 H 1.3975 0.5046 0.8509 0.247 Uiso 1 1 calc R . .
C116 C 1.5528(19) 0.6724(4) 0.9401(5) 0.220(18) Uiso 0.50 1 d PGD B 2
C117 C 1.696(2) 0.6685(4) 0.9419(5) 0.27(3) Uiso 0.50 1 d PG B 2
H117 H 1.7406 0.6432 0.9356 0.323 Uiso 0.50 1 calc PR B 2
C118 C 1.773(2) 0.7017(5) 0.9530(7) 0.37(4) Uiso 0.50 1 d PG B 2
H118 H 1.8703 0.6991 0.9543 0.447 Uiso 0.50 1 calc PR B 2
C119 C 1.707(3) 0.7388(4) 0.9622(5) 0.31(3) Uiso 0.50 1 d PG B 2
H119 H 1.7595 0.7615 0.9698 0.372 Uiso 0.50 1 calc PR B 2
N18 N 1.564(3) 0.7426(4) 0.9604(5) 0.222(14) Uiso 0.50 1 d PG B 2
C120 C 1.487(2) 0.7094(4) 0.9493(6) 0.26(2) Uiso 0.50 1 d PG B 2
H120 H 1.3893 0.7120 0.9480 0.315 Uiso 0.50 1 calc PR B 2
N10B N 1.3669(15) -0.0032(4) 0.9775(6) 0.027(6) Uiso 0.35 1 d PGD A 1
N11B N 1.3328(18) -0.0348(4) 1.0164(6) 0.071(9) Uiso 0.35 1 d PGD A 1
N17B N 1.650(2) 0.6048(4) 0.8928(4) 0.192(12) Uiso 0.50 1 d PGD B 1
C16B C 1.747(3) 0.6424(8) 0.9047(9) 0.201(16) Uiso 0.50 1 d PGD B 1
C17B C 1.864(3) 0.6538(9) 0.8792(7) 0.234(19) Uiso 0.50 1 d PG B 1
H17B H 1.8711 0.6438 0.8556 0.281 Uiso 0.50 1 calc PR B 1
C18B C 1.971(2) 0.6799(9) 0.8882(8) 0.157(12) Uiso 0.50 1 d PG B 1
H18B H 2.0506 0.6877 0.8708 0.189 Uiso 0.50 1 calc PR B 1
C19B C 1.961(2) 0.6945(8) 0.9227(9) 0.194(15) Uiso 0.50 1 d PG B 1
H19B H 2.0334 0.7123 0.9289 0.232 Uiso 0.50 1 calc PR B 1
N18B N 1.844(3) 0.6831(10) 0.9482(6) 0.270(19) Uiso 0.50 1 d PG B 1
C20B C 1.737(2) 0.6571(10) 0.9392(8) 0.161(17) Uiso 0.50 1 d PG B 1
H20B H 1.6574 0.6493 0.9567 0.193 Uiso 0.50 1 calc PR B 1
C84B C 1.0908(16) 0.1078(5) 0.9529(6) 0.028(7) Uiso 0.35 1 d PG A 1
C85B C 1.1961(18) 0.1037(5) 0.9261(5) 0.065(10) Uiso 0.35 1 d PG A 1
H85B H 1.2118 0.1282 0.9011 0.078 Uiso 0.35 1 calc PR A 1
C86B C 1.2784(15) 0.0637(6) 0.9359(5) 0.015(6) Uiso 0.35 1 d PG A 1
H86B H 1.3504 0.0609 0.9176 0.018 Uiso 0.35 1 calc PR A 1
C87B C 1.2555(16) 0.0278(5) 0.9725(6) 0.047(9) Uiso 0.35 1 d PGD A 1
C88B C 1.1501(18) 0.0319(5) 0.9993(5) 0.028(7) Uiso 0.35 1 d PG A 1
H88B H 1.1344 0.0074 1.0243 0.034 Uiso 0.35 1 calc PR A 1
C89B C 1.0678(16) 0.0719(6) 0.9895(6) 0.064(10) Uiso 0.35 1 d PG A 1
H89B H 0.9958 0.0747 1.0079 0.076 Uiso 0.35 1 calc PR A 1

loop_
_atom_type_symbol
_atom_type_description
_atom_type_scat_dispersion_real
_atom_type_scat_dispersion_imag
_atom_type_scat_source
C C 0.0033 0.0016 'International Tables Vol C Tables 4.2.6.8 and 6.1.1.4'
H H 0.0000 0.0000 'International Tables Vol C Tables 4.2.6.8 and 6.1.1.4'
N N 0.0061 0.0033 'International Tables Vol C Tables 4.2.6.8 and 6.1.1.4'
O O 0.0106 0.0060 'International Tables Vol C Tables 4.2.6.8 and 6.1.1.4'

loop_
_geom_angle_atom_site_label_1
_geom_angle_atom_site_label_2
_geom_angle_atom_site_label_3
_geom_angle
C3 O1 C22 116.1(14)
C23 O2 C4 115.0(15)
C10 O4 C35 115.6(9)
C36 O5 C11 113.6(8)
C17 O7 C48 116.7(10)
C49 O8 C18 118.1(10)
C63 O10 C82 119.0(7)
C83 O11 C64 114.1(7)
C70 O13 C95 116.3(8)
C96 O14 C71 127.5(9)
C108 O16 C77 115.7(8)
C109 O17 C78 116.2(8)
N2 N1 C27 82.4(18)
N1 N2 C30 96(2)
N5 N4 C40 116.2(9)
N4 N5 C43 113.6(9)
C46 N6 C47 121.1(9)
N8 N7 C53 121(2)
N7 N8 C56 120(2)
N11 N10 C87 114.4(14)
N10 N11 C90 120.7(12)
N14 N13 C100 94(2)
N13 N14 C103 109(3)
N17 N16 N17B 143(3)
N17 N16 C113 108(2)
N17B N16 C113 101.6(19)
N16 N17 C116 106(3)
C6 C1 C2 119.5(15)
C6 C1 C21 126.0(16)
C2 C1 C21 114.3(14)
C1 C2 C3 112.2(15)
C1 C2 H2 123.9
C3 C2 H2 123.9
C4 C3 O1 116.8(19)
C4 C3 C2 127(2)
O1 C3 C2 116.0(17)
C3 C4 C5 125(2)
C3 C4 O2 122.9(19)
C5 C4 O2 112.1(15)
C4 C5 C6 109.7(15)
C4 C5 H5 125.2
C6 C5 H5 125.2
C1 C6 C5 126.6(16)
C1 C6 C7 122.6(14)
C5 C6 C7 110.8(14)
C6 C7 C8 118.1(9)
C6 C7 H7A 107.8
C8 C7 H7A 107.8
C6 C7 H7B 107.8
C8 C7 H7B 107.8
H7A C7 H7B 107.1
C9 C8 C13 125.5(13)
C9 C8 C7 114.3(12)
C13 C8 C7 120.1(12)
C8 C9 C10 119.0(13)
C8 C9 H9 120.5
C10 C9 H9 120.5
O4 C10 C9 129.6(13)
O4 C10 C11 111.0(13)
C9 C10 C11 119.3(14)
C12 C11 C10 119.9(14)
C12 C11 O5 113.7(13)
C10 C11 O5 125.6(13)
C11 C12 C13 121.2(14)
C11 C12 H12 119.4
C13 C12 H12 119.4
C8 C13 C12 114.6(13)
C8 C13 C14 128.8(13)
C12 C13 C14 116.3(13)
C15 C14 C13 112.1(11)
C15 C14 H14A 109.2
C13 C14 H14A 109.2
C15 C14 H14B 109.2
C13 C14 H14B 109.2
H14A C14 H14B 107.9
C20 C15 C16 122.1(14)
C20 C15 C14 125.1(13)
C16 C15 C14 112.5(13)
C15 C16 C17 116.0(14)
C15 C16 H16 122.0
C17 C16 H16 122.0
C18 C17 O7 119.9(15)
C18 C17 C16 119.1(15)
O7 C17 C16 120.7(15)
C17 C18 C19 123.4(17)
C17 C18 O8 123.0(15)
C19 C18 O8 113.5(15)
C18 C19 C20 119.6(16)
C18 C19 H19 120.2
C20 C19 H19 120.2
C15 C20 C19 119.6(14)
C15 C20 C21 125.6(13)
C19 C20 C21 114.7(13)
C1 C21 C20 119.1(11)
C1 C21 H21A 107.5
C20 C21 H21A 107.5
C1 C21 H21B 107.5
C20 C21 H21B 107.5
H21A C21 H21B 107.0
O1 C22 H22A 109.5
O1 C22 H22B 109.5
H22A C22 H22B 109.5
O1 C22 H22C 109.5
H22A C22 H22C 109.5
H22B C22 H22C 109.5
O3 C23 O2 123(2)
O3 C23 C24 117(2)
O2 C23 C24 114(2)
C25 C24 C29 120.0
C25 C24 C23 119(2)
C29 C24 C23 120(2)
C26 C25 C24 120.0
C26 C25 H25 120.0
C24 C25 H25 120.0
C27 C26 C25 120.0
C27 C26 H26 120.0
C25 C26 H26 120.0
C26 C27 C28 120.0
C26 C27 N1 105(2)
C28 C27 N1 135(2)
C27 C28 C29 120.0
C27 C28 H28 120.0
C29 C28 H28 120.0
C28 C29 C24 120.0
C28 C29 H29 120.0
C24 C29 H29 120.0
C31 C30 C34 120.0
C31 C30 N2 110.1(12)
C34 C30 N2 129.8(12)
C32 C31 C30 120.0
C32 C31 H31 120.0
C30 C31 H31 120.0
C33 C32 C31 120.0
C33 C32 H32 120.0
C31 C32 H32 120.0
C32 C33 N3 120.0
C32 C33 H33 120.0
N3 C33 H33 120.0
C33 N3 C34 120.0
N3 C34 C30 120.0
N3 C34 H34 120.0
C30 C34 H34 120.0
O4 C35 H35A 109.5
O4 C35 H35B 109.5
H35A C35 H35B 109.5
O4 C35 H35C 109.5
H35A C35 H35C 109.5
H35B C35 H35C 109.5
O5 C36 O6 130.8(6)
O5 C36 C37 119.2(4)
O6 C36 C37 109.2(5)
C38 C37 C42 124.7
C38 C37 C36 129.5
C42 C37 C36 105.6
C37 C38 C39 123.9
C37 C38 H38 118.1
C39 C38 H38 118.1
C38 C39 C40 110.8
C38 C39 H39 124.6
C40 C39 H39 124.6
C41 C40 C39 129.5
C41 C40 N4 116.2(5)
C39 C40 N4 114.0(5)
C40 C41 C42 120.4
C40 C41 H41 119.8
C42 C41 H41 119.8
C41 C42 C37 110.5
C41 C42 H42 124.7
C37 C42 H42 124.7
C44 C43 C47 125.9
C44 C43 N5 118.6(5)
C47 C43 N5 115.1(5)
C45 C44 C43 125.6
C45 C44 H44 117.2
C43 C44 H44 117.2
C44 C45 C46 114.9
C44 C45 H45 122.5
C46 C45 H45 122.5
C45 C46 N6 124.4(6)
C45 C46 H46 117.8
N6 C46 H46 117.8
C43 C47 N6 106.2(5)
C43 C47 H47 126.9
N6 C47 H47 126.9
O7 C48 H48A 109.5
O7 C48 H48B 109.5
H48A C48 H48B 109.5
O7 C48 H48C 109.5
H48A C48 H48C 109.5
H48B C48 H48C 109.5
O9 C49 O8 122.0(10)
O9 C49 C50 125.7(9)
O8 C49 C50 112.2(11)
C51 C50 C55 120.0
C51 C50 C49 120.4(11)
C55 C50 C49 119.4(11)
C52 C51 C50 120.0
C52 C51 H51 120.0
C50 C51 H51 120.0
C51 C52 C53 120.0
C51 C52 H52 120.0
C53 C52 H52 120.0
C52 C53 C54 120.0
C52 C53 N7 123.0(14)
C54 C53 N7 117.0(14)
C55 C54 C53 120.0
C55 C54 H54 120.0
C53 C54 H54 120.0
C54 C55 C50 120.0
C54 C55 H55 120.0
C50 C55 H55 120.0
C57 C56 C60 120.0
C57 C56 N8 117.6(8)
C60 C56 N8 122.3(8)
N9 C57 C56 120.0
N9 C57 H57 120.0
C56 C57 H57 120.0
C57 N9 C59 120.0
N9 C59 C58 120.0
N9 C59 H59 120.0
C58 C59 H59 120.0
C60 C58 C59 120.0
C60 C58 H58 120.0
C59 C58 H58 120.0
C58 C60 C56 120.0
C58 C60 H60 120.0
C56 C60 H60 120.0
C66 C61 C62 118.7
C66 C61 C81 129.4
C62 C61 C81 111.9
C61 C62 C63 118.9
C64 C63 O10 122.0(4)
C64 C63 C62 115.1
O10 C63 C62 122.7(4)
C63 C64 C65 131.5
C63 C64 O11 120.0(4)
C65 C64 O11 107.6(4)
C64 C65 C66 109.3
C61 C66 C65 126.1
C61 C66 C67 123.3
C65 C66 C67 110.5
C68 C67 C66 106.2
C68 C67 H67A 110.5
C66 C67 H67A 110.5
C68 C67 H67B 110.5
C66 C67 H67B 110.5
H67A C67 H67B 108.7
C69 C68 C73 117.2
C69 C68 C67 120.9
C73 C68 C67 121.7
C68 C69 C70 119.0
C71 C70 C69 125.1
C71 C70 O13 117.1(4)
C69 C70 O13 117.7(4)
C70 C71 C72 119.4
C70 C71 O14 122.8(5)
C72 C71 O14 117.6(5)
C71 C72 C73 121.2
C68 C73 C72 117.8
C68 C73 C74 125.8
C72 C73 C74 116.4
C73 C74 C75 113.1
C73 C74 H74A 109.0
C75 C74 H74A 109.0
C73 C74 H74B 109.0
C75 C74 H74B 109.0
H74A C74 H74B 107.8
C80 C75 C76 120.5
C80 C75 C74 131.5
C76 C75 C74 108.1
C77 C76 C75 109.4
C78 C77 O16 118.5(4)
C78 C77 C76 123.8
O16 C77 C76 117.7(4)
C77 C78 C79 127.0
C77 C78 O17 114.7(4)
C79 C78 O17 118.2(4)
C78 C79 C80 113.0
C75 C80 C79 126.2
C75 C80 C81 120.5
C79 C80 C81 113.0
C61 C81 C80 110.8
C61 C81 H81A 109.5
C80 C81 H81A 109.5
C61 C81 H81B 109.5
C80 C81 H81B 109.5
H81A C81 H81B 108.1
O10 C82 H82A 109.5
O10 C82 H82B 109.5
H82A C82 H82B 109.5
O10 C82 H82C 109.5
H82A C82 H82C 109.5
H82B C82 H82C 109.5
O11 C83 O12 129.7(7)
O11 C83 C84 107.2(8)
O12 C83 C84 123.1(7)
O11 C83 C84B 125.3(9)
O12 C83 C84B 103.9(8)
C84 C83 C84B 24.0(9)
C85 C84 C89 120.0
C85 C84 C83 122.7(10)
C89 C84 C83 116.7(10)
C84 C85 C86 120.0
C84 C85 H85 120.0
C86 C85 H85 120.0
C87 C86 C85 120.0
C87 C86 H86 120.0
C85 C86 H86 120.0
C86 C87 C88 120.0
C86 C87 N10 118.9(12)
C88 C87 N10 121.0(12)
C87 C88 C89 120.0
C87 C88 H88 120.0
C89 C88 H88 120.0
C88 C89 C84 120.0
C88 C89 H89 120.0
C84 C89 H89 120.0
C91 C90 C94 120.0
C91 C90 N11 122.6(5)
C94 C90 N11 117.1(5)
C91 C90 N11B 103.0(6)
C94 C90 N11B 134.5(6)
N11 C90 N11B 27.6(8)
C90 C91 N12 120.0
C90 C91 H91 120.0
N12 C91 H91 120.0
C91 N12 C93 120.0
C92 C93 N12 120.0
C92 C93 H93 120.0
N12 C93 H93 120.0
C94 C92 C93 120.0
C94 C92 H92 120.0
C93 C92 H92 120.0
C92 C94 C90 120.0
C92 C94 H94 120.0
C90 C94 H94 120.0
O13 C95 H95A 109.5
O13 C95 H95B 109.5
H95A C95 H95B 109.5
O13 C95 H95C 109.5
H95A C95 H95C 109.5
H95B C95 H95C 109.5
O14 C96 C97 138.9(7)
O14 C96 O15 111.2(9)
C97 C96 O15 105.2(6)
C98 C97 C102 120.0
C98 C97 C96 102.8
C102 C97 C96 136.9
C97 C98 C99 120.0
C97 C98 H98 120.0
C99 C98 H98 120.0
C98 C99 C100 120.0
C98 C99 H99 120.0
C100 C99 H99 120.0
C101 C100 C99 120.0
C101 C100 N13 105.5(12)
C99 C100 N13 134.5(12)
C102 C101 C100 120.0
C102 C101 H101 120.0
C100 C101 H101 120.0
C101 C102 C97 120.0
C101 C102 H102 120.0
C97 C102 H102 120.0
C104 C103 C107 120.0
C104 C103 N14 113.8(15)
C107 C103 N14 126.2(15)
C105 C104 C103 120.0
C105 C104 H104 120.0
C103 C104 H104 120.0
C104 C105 C106 120.0
C104 C105 H105 120.0
C106 C105 H105 120.0
N15 C106 C105 120.0
N15 C106 H106 120.0
C105 C106 H106 120.0
C106 N15 C107 120.0
N15 C107 C103 120.0
N15 C107 H107 120.0
C103 C107 H107 120.0
O16 C108 H10A 109.5
O16 C108 H10B 109.5
H10A C108 H10B 109.5
O16 C108 H10C 109.5
H10A C108 H10C 109.5
H10B C108 H10C 109.5
O18 C109 O17 116.1(10)
O18 C109 C110 116.6(8)
O17 C109 C110 109.3(5)
C111 C110 C115 120.0
C111 C110 C109 115.6
C115 C110 C109 122.1
C110 C111 C112 120.0
C110 C111 H111 120.0
C112 C111 H111 120.0
C113 C112 C111 120.0
C113 C112 H112 120.0
C111 C112 H112 120.0
C112 C113 C114 120.0
C112 C113 N16 118.3(12)
C114 C113 N16 121.0(12)
C113 C114 C115 120.0
C113 C114 H114 120.0
C115 C114 H114 120.0
C110 C115 C114 120.0
C110 C115 H115 120.0
C114 C115 H115 120.0
C117 C116 C120 120.0
C117 C116 N17 131.2(17)
C120 C116 N17 107.7(17)
C116 C117 C118 120.0
C116 C117 H117 120.0
C118 C117 H117 120.0
C117 C118 C119 120.0
C117 C118 H118 120.0
C119 C118 H118 120.0
C118 C119 N18 120.0
C118 C119 H119 120.0
N18 C119 H119 120.0
C120 N18 C119 120.0
N18 C120 C116 120.0
N18 C120 H120 120.0
C116 C120 H120 120.0
N11B N10B C87B 100.0(12)
N10B N11B C90 94.2(7)
N16 N17B C16B 97.5(18)
C17B C16B C20B 120.0
C17B C16B N17B 111(2)
C20B C16B N17B 128(2)
C16B C17B C18B 120.0
C16B C17B H17B 120.0
C18B C17B H17B 120.0
C19B C18B C17B 120.0
C19B C18B H18B 120.0
C17B C18B H18B 120.0
C18B C19B N18B 120.0
C18B C19B H19B 120.0
N18B C19B H19B 120.0
C20B N18B C19B 120.0
N18B C20B C16B 120.0
N18B C20B H20B 120.0
C16B C20B H20B 120.0
C85B C84B C89B 120.0
C85B C84B C83 107.1(12)
C89B C84B C83 131.7(11)
C84B C85B C86B 120.0
C84B C85B H85B 120.0
C86B C85B H85B 120.0
C85B C86B C87B 120.0
C85B C86B H86B 120.0
C87B C86B H86B 120.0
C88B C87B C86B 120.0
C88B C87B N10B 131.7(15)
C86B C87B N10B 107.3(14)
C87B C88B C89B 120.0
C87B C88B H88B 120.0
C89B C88B H88B 120.0
C88B C89B C84B 120.0
C88B C89B H89B 120.0
C84B C89B H89B 120.0

loop_
_geom_bond_atom_site_label_1
_geom_bond_atom_site_label_2
_geom_bond_distance
O1 C3 1.440(17)
O1 C22 1.427(15)
O2 C23 1.29(2)
O2 C4 1.433(15)
O3 C23 1.22(2)
O4 C10 1.349(13)
O4 C35 1.496(9)
O5 C36 1.261(9)
O5 C11 1.439(14)
O6 C36 1.261(9)
O7 C17 1.394(15)
O7 C48 1.420(11)
O8 C49 1.375(10)
O8 C18 1.461(15)
O9 C49 1.257(14)
O10 C63 1.324(8)
O10 C82 1.414(9)
O11 C83 1.277(8)
O11 C64 1.473(9)
O12 C83 1.262(10)
O13 C70 1.433(11)
O13 C95 1.442(10)
O14 C96 1.244(12)
O14 C71 1.330(10)
O15 C96 1.461(13)
O16 C108 1.391(11)
O16 C77 1.434(9)
O17 C109 1.355(13)
O17 C78 1.472(9)
O18 C109 1.275(16)
N1 N2 1.48(3)
N1 C27 1.61(2)
N2 C30 1.67(3)
N4 N5 1.228(12)
N4 C40 1.550(11)
N5 C43 1.475(10)
N6 C46 1.367(14)
N6 C47 1.538(13)
N7 N8 1.19(2)
N7 C53 1.445(19)
N8 C56 1.52(2)
N10 N11 1.192(13)
N10 C87 1.481(16)
N11 C90 1.492(12)
N13 N14 1.42(3)
N13 C100 1.57(2)
N14 C103 1.61(3)
N16 N17 1.40(3)
N16 N17B 1.43(3)
N16 C113 1.53(2)
N17 C116 1.44(3)
C1 C6 1.345(16)
C1 C2 1.418(17)
C1 C21 1.513(16)
C2 C3 1.473(18)
C2 H2 0.9500
C3 C4 1.200(17)
C4 C5 1.442(17)
C5 C6 1.454(17)
C5 H5 0.9500
C6 C7 1.585(16)
C7 C8 1.603(15)
C7 H7A 0.9900
C7 H7B 0.9900
C8 C9 1.364(14)
C8 C13 1.386(15)
C9 C10 1.351(14)
C9 H9 0.9500
C10 C11 1.408(16)
C11 C12 1.396(15)
C12 C13 1.402(15)
C12 H12 0.9500
C13 C14 1.513(15)
C14 C15 1.515(16)
C14 H14A 0.9900
C14 H14B 0.9900
C15 C20 1.350(16)
C15 C16 1.428(15)
C16 C17 1.478(17)
C16 H16 0.9500
C17 C18 1.334(17)
C18 C19 1.364(16)
C19 C20 1.412(16)
C19 H19 0.9500
C20 C21 1.561(16)
C21 H21A 0.9900
C21 H21B 0.9900
C22 H22A 0.9800
C22 H22B 0.9800
C22 H22C 0.9800
C23 C24 1.53(2)
C24 C25 1.3900
C24 C29 1.3900
C25 C26 1.3900
C25 H25 0.9500
C26 C27 1.3900
C26 H26 0.9500
C27 C28 1.3900
C28 C29 1.3900
C28 H28 0.9500
C29 H29 0.9500
C30 C31 1.3900
C30 C34 1.3900
C31 C32 1.3900
C31 H31 0.9500
C32 C33 1.3900
C32 H32 0.9500
C33 N3 1.3900
C33 H33 0.9500
N3 C34 1.3900
C34 H34 0.9500
C35 H35A 0.9800
C35 H35B 0.9800
C35 H35C 0.9800
C36 C37 1.6079
C37 C38 1.3280
C37 C42 1.5311
C38 C39 1.3889
C38 H38 0.9500
C39 C40 1.4897
C39 H39 0.9500
C40 C41 1.2814
C41 C42 1.4665
C41 H41 0.9500
C42 H42 0.9500
C43 C44 1.3789
C43 C47 1.3864
C44 C45 1.2877
C44 H44 0.9500
C45 C46 1.3352
C45 H45 0.9500
C46 H46 0.9500
C47 H47 0.9500
C48 H48A 0.9800
C48 H48B 0.9800
C48 H48C 0.9800
C49 C50 1.418(12)
C50 C51 1.3900
C50 C55 1.3900
C51 C52 1.3900
C51 H51 0.9500
C52 C53 1.3900
C52 H52 0.9500
C53 C54 1.3900
C54 C55 1.3900
C54 H54 0.9500
C55 H55 0.9500
C56 C57 1.3900
C56 C60 1.3900
C57 N9 1.3900
C57 H57 0.9500
N9 C59 1.3900
C59 C58 1.3900
C59 H59 0.9500
C58 C60 1.3900
C58 H58 0.9500
C60 H60 0.9500
C61 C66 1.3146
C61 C62 1.4423
C61 C81 1.5559
C62 C63 1.4997
C63 C64 1.2977
C64 C65 1.4124
C65 C66 1.4964
C66 C67 1.6152
C67 C68 1.4825
C67 H67A 0.9900
C67 H67B 0.9900
C68 C69 1.3903
C68 C73 1.4343
C69 C70 1.4204
C70 C71 1.2871
C71 C72 1.3375
C72 C73 1.4781
C73 C74 1.5584
C74 C75 1.5621
C74 H74A 0.9900
C74 H74B 0.9900
C75 C80 1.3330
C75 C76 1.5130
C76 C77 1.4737
C77 C78 1.2863
C78 C79 1.3594
C79 C80 1.3901
C80 C81 1.5928
C81 H81A 0.9900
C81 H81B 0.9900
C82 H82A 0.9800
C82 H82B 0.9800
C82 H82C 0.9800
C83 C84 1.555(11)
C83 C84B 1.621(14)
C84 C85 1.3900
C84 C89 1.3900
C85 C86 1.3900
C85 H85 0.9500
C86 C87 1.3900
C86 H86 0.9500
C87 C88 1.3900
C88 C89 1.3900
C88 H88 0.9500
C89 H89 0.9500
C90 C91 1.3900
C90 C94 1.3900
C90 N11B 1.716(16)
C91 N12 1.3900
C91 H91 0.9500
N12 C93 1.3900
C93 C92 1.3900
C93 H93 0.9500
C92 C94 1.3900
C92 H92 0.9500
C94 H94 0.9500
C95 H95A 0.9800
C95 H95B 0.9800
C95 H95C 0.9800
C96 C97 1.3996
C97 C98 1.3900
C97 C102 1.3907
C98 C99 1.3902
C98 H98 0.9500
C99 C100 1.3902
C99 H99 0.9500
C100 C101 1.3902
C101 C102 1.3899
C101 H101 0.9500
C102 H102 0.9500
C103 C104 1.3900
C103 C107 1.3900
C104 C105 1.3900
C104 H104 0.9500
C105 C106 1.3900
C105 H105 0.9500
C106 N15 1.3900
C106 H106 0.9500
N15 C107 1.3900
C107 H107 0.9500
C108 H10A 0.9800
C108 H10B 0.9800
C108 H10C 0.9800
C109 C110 1.4634
C110 C111 1.3896
C110 C115 1.3901
C111 C112 1.3904
C111 H111 0.9500
C112 C113 1.3899
C112 H112 0.9500
C113 C114 1.3900
C114 C115 1.3903
C114 H114 0.9500
C115 H115 0.9500
C116 C117 1.3900
C116 C120 1.3900
C117 C118 1.3900
C117 H117 0.9500
C118 C119 1.3900
C118 H118 0.9500
C119 N18 1.3900
C119 H119 0.9500
N18 C120 1.3900
C120 H120 0.9500
N10B N11B 1.4103
N10B C87B 1.399(19)
N17B C16B 1.62(2)
C16B C17B 1.3900
C16B C20B 1.3900
C17B C18B 1.3900
C17B H17B 0.9500
C18B C19B 1.3900
C18B H18B 0.9500
C19B N18B 1.3900
C19B H19B 0.9500
N18B C20B 1.3900
C20B H20B 0.9500
C84B C85B 1.3900
C84B C89B 1.3900
C85B C86B 1.3900
C85B H85B 0.9500
C86B C87B 1.3900
C86B H86B 0.9500
C87B C88B 1.3900
C88B C89B 1.3900
C88B H88B 0.9500
C89B H89B 0.9500

loop_
_geom_torsion_atom_site_label_1
_geom_torsion_atom_site_label_2
_geom_torsion_atom_site_label_3
_geom_torsion_atom_site_label_4
_geom_torsion
C27 N1 N2 C30 179.8(16)
C40 N4 N5 C43 176.6(6)
C53 N7 N8 C56 -177.1(11)
C87 N10 N11 C90 -170.1(9)
C100 N13 N14 C103 -179.6(19)
N17B N16 N17 C116 -46(6)
C113 N16 N17 C116 173.7(17)
C6 C1 C2 C3 3.9(18)
C21 C1 C2 C3 178.9(11)
C22 O1 C3 C4 -173.7(13)
C22 O1 C3 C2 4.8(18)
C1 C2 C3 C4 -2(2)
C1 C2 C3 O1 179.4(11)
O1 C3 C4 C5 177.2(11)
C2 C3 C4 C5 -1(3)
O1 C3 C4 O2 3(2)
C2 C3 C4 O2 -175.1(12)
C23 O2 C4 C3 -110.1(19)
C23 O2 C4 C5 75.3(18)
C3 C4 C5 C6 3(2)
O2 C4 C5 C6 177.1(11)
C2 C1 C6 C5 -3(2)
C21 C1 C6 C5 -176.9(12)
C2 C1 C6 C7 177.3(11)
C21 C1 C6 C7 3(2)
C4 C5 C6 C1 -0.8(19)
C4 C5 C6 C7 179.3(10)
C1 C6 C7 C8 -90.8(15)
C5 C6 C7 C8 89.1(14)
C6 C7 C8 C9 -79.5(14)
C6 C7 C8 C13 98.1(15)
C13 C8 C9 C10 0(2)
C7 C8 C9 C10 177.2(11)
C35 O4 C10 C9 1.9(18)
C35 O4 C10 C11 178.5(9)
C8 C9 C10 O4 -178.5(12)
C8 C9 C10 C11 5.0(19)
O4 C10 C11 C12 177.2(11)
C9 C10 C11 C12 -6(2)
O4 C10 C11 O5 7.6(18)
C9 C10 C11 O5 -175.3(11)
C36 O5 C11 C12 121.3(11)
C36 O5 C11 C10 -68.6(16)
C10 C11 C12 C13 2(2)
O5 C11 C12 C13 172.5(11)
C9 C8 C13 C12 -3.6(19)
C7 C8 C13 C12 179.1(10)
C9 C8 C13 C14 170.9(13)
C7 C8 C13 C14 -6(2)
C11 C12 C13 C8 2.7(19)
C11 C12 C13 C14 -172.5(12)
C8 C13 C14 C15 -88.3(16)
C12 C13 C14 C15 86.0(15)
C13 C14 C15 C20 90.9(17)
C13 C14 C15 C16 -82.8(15)
C20 C15 C16 C17 1(2)
C14 C15 C16 C17 175.0(11)
C48 O7 C17 C18 -161.7(12)
C48 O7 C17 C16 24.3(17)
C15 C16 C17 C18 3(2)
C15 C16 C17 O7 177.1(11)
O7 C17 C18 C19 -177.8(12)
C16 C17 C18 C19 -4(2)
O7 C17 C18 O8 4(2)
C16 C17 C18 O8 178.0(11)
C49 O8 C18 C17 -70.3(17)
C49 O8 C18 C19 111.2(13)
C17 C18 C19 C20 0(2)
O8 C18 C19 C20 178.7(11)
C16 C15 C20 C19 -5(2)
C14 C15 C20 C19 -177.7(12)
C16 C15 C20 C21 176.6(11)
C14 C15 C20 C21 3(2)
C18 C19 C20 C15 4(2)
C18 C19 C20 C21 -177.0(12)
C6 C1 C21 C20 85.3(18)
C2 C1 C21 C20 -89.3(16)
C15 C20 C21 C1 -97.2(18)
C19 C20 C21 C1 83.9(16)
C4 O2 C23 O3 12(3)
C4 O2 C23 C24 165.3(14)
O3 C23 C24 C25 -16(2)
O2 C23 C24 C25 -170.9(13)
O3 C23 C24 C29 173.5(15)
O2 C23 C24 C29 18(2)
C29 C24 C25 C26 0.0
C23 C24 C25 C26 -170.8(15)
C24 C25 C26 C27 0.0
C25 C26 C27 C28 0.0
C25 C26 C27 N1 -179.7(15)
N2 N1 C27 C26 154.2(17)
N2 N1 C27 C28 -25(3)
C26 C27 C28 C29 0.0
N1 C27 C28 C29 180(2)
C27 C28 C29 C24 0.0
C25 C24 C29 C28 0.0
C23 C24 C29 C28 170.7(15)
N1 N2 C30 C31 164.8(16)
N1 N2 C30 C34 -12(3)
C34 C30 C31 C32 0.0
N2 C30 C31 C32 -177.4(13)
C30 C31 C32 C33 0.0
C31 C32 C33 N3 0.0
C32 C33 N3 C34 0.0
C33 N3 C34 C30 0.0
C31 C30 C34 N3 0.0
N2 C30 C34 N3 176.9(15)
C11 O5 C36 O6 -21.4(14)
C11 O5 C36 C37 170.2(7)
O5 C36 C37 C38 172.0(5)
O6 C36 C37 C38 1.3(5)
O5 C36 C37 C42 -12.9(5)
O6 C36 C37 C42 176.4(5)
C42 C37 C38 C39 -0.3
C36 C37 C38 C39 173.9
C37 C38 C39 C40 -0.6
C38 C39 C40 C41 3.5
C38 C39 C40 N4 177.2(4)
N5 N4 C40 C41 -177.2(9)
N5 N4 C40 C39 8.2(12)
C39 C40 C41 C42 -5.0
N4 C40 C41 C42 -178.6(5)
C40 C41 C42 C37 3.3
C38 C37 C42 C41 -0.9
C36 C37 C42 C41 -176.3
N4 N5 C43 C44 174.5(8)
N4 N5 C43 C47 -12.2(11)
C47 C43 C44 C45 5.1
N5 C43 C44 C45 177.7(5)
C43 C44 C45 C46 -2.5
C44 C45 C46 N6 8.2(7)
C47 N6 C46 C45 -15.7(14)
C44 C43 C47 N6 -10.4(6)
N5 C43 C47 N6 176.9(8)
C46 N6 C47 C43 15.1(12)
C18 O8 C49 O9 1.2(15)
C18 O8 C49 C50 179.2(10)
O9 C49 C50 C51 0.5(13)
O8 C49 C50 C51 -177.4(6)
O9 C49 C50 C55 -174.4(9)
O8 C49 C50 C55 7.7(10)
C55 C50 C51 C52 0.0
C49 C50 C51 C52 -174.9(8)
C50 C51 C52 C53 0.0
C51 C52 C53 C54 0.0
C51 C52 C53 N7 177.1(12)
N8 N7 C53 C52 -1(2)
N8 N7 C53 C54 175.8(16)
C52 C53 C54 C55 0.0
N7 C53 C54 C55 -177.3(11)
C53 C54 C55 C50 0.0
C51 C50 C55 C54 0.0
C49 C50 C55 C54 175.0(8)
N7 N8 C56 C57 179.2(15)
N7 N8 C56 C60 -3(2)
C60 C56 C57 N9 0.0
N8 C56 C57 N9 177.7(8)
C56 C57 N9 C59 0.0
C57 N9 C59 C58 0.0
N9 C59 C58 C60 0.0
C59 C58 C60 C56 0.0
C57 C56 C60 C58 0.0
N8 C56 C60 C58 -177.6(8)
C66 C61 C62 C63 -1.0
C81 C61 C62 C63 177.7
C82 O10 C63 C64 -179.2(4)
C82 O10 C63 C62 -4.3(9)
C61 C62 C63 C64 -4.2
C61 C62 C63 O10 -179.4(5)
O10 C63 C64 C65 -177.0(5)
C62 C63 C64 C65 7.7
O10 C63 C64 O11 -9.6(6)
C62 C63 C64 O11 175.2(4)
C83 O11 C64 C63 72.3(7)
C83 O11 C64 C65 -117.6(6)
C63 C64 C65 C66 -5.1
O11 C64 C65 C66 -173.7(4)
C62 C61 C66 C65 4.0
C81 C61 C66 C65 -174.5
C62 C61 C66 C67 -172.2
C81 C61 C66 C67 9.3
C64 C65 C66 C61 -1.5
C64 C65 C66 C67 175.1
C61 C66 C67 C68 92.7
C65 C66 C67 C68 -84.0
C66 C67 C68 C69 87.5
C66 C67 C68 C73 -96.7
C73 C68 C69 C70 5.2
C67 C68 C69 C70 -178.8
C68 C69 C70 C71 -5.9
C68 C69 C70 O13 178.1(5)
C95 O13 C70 C71 159.0(5)
C95 O13 C70 C69 -24.7(9)
C69 C70 C71 C72 2.5
O13 C70 C71 C72 178.5(5)
C69 C70 C71 O14 178.5(6)
O13 C70 C71 O14 -5.5(7)
C96 O14 C71 C70 86.4(11)
C96 O14 C71 C72 -97.6(10)
C70 C71 C72 C73 1.3
O14 C71 C72 C73 -175.0(5)
C69 C68 C73 C72 -1.9
C67 C68 C73 C72 -177.9
C69 C68 C73 C74 177.6
C67 C68 C73 C74 1.6
C71 C72 C73 C68 -1.5
C71 C72 C73 C74 179.0
C68 C73 C74 C75 92.3
C72 C73 C74 C75 -88.3
C73 C74 C75 C80 -86.7
C73 C74 C75 C76 93.7
C80 C75 C76 C77 -1.0
C74 C75 C76 C77 178.7
C108 O16 C77 C78 179.3(6)
C108 O16 C77 C76 -1.2(10)
C75 C76 C77 C78 0.2
C75 C76 C77 O16 -179.2(5)
O16 C77 C78 C79 177.4(5)
C76 C77 C78 C79 -2.1
O16 C77 C78 O17 0.3(6)
C76 C77 C78 O17 -179.2(5)
C109 O17 C78 C77 111.6(7)
C109 O17 C78 C79 -65.8(9)
C77 C78 C79 C80 4.2
O17 C78 C79 C80 -178.8(5)
C76 C75 C80 C79 3.7
C74 C75 C80 C79 -175.8
C76 C75 C80 C81 176.7
C74 C75 C80 C81 -2.8
C78 C79 C80 C75 -5.1
C78 C79 C80 C81 -178.5
C66 C61 C81 C80 -100.0
C62 C61 C81 C80 81.5
C75 C80 C81 C61 88.6
C79 C80 C81 C61 -97.5
C64 O11 C83 O12 11.4(13)
C64 O11 C83 C84 -171.8(6)
C64 O11 C83 C84B -154.1(9)
O11 C83 C84 C85 12.2(10)
O12 C83 C84 C85 -170.7(8)
C84B C83 C84 C85 -130(2)
O11 C83 C84 C89 -176.7(7)
O12 C83 C84 C89 0.4(11)
C84B C83 C84 C89 41(2)
C89 C84 C85 C86 0.0
C83 C84 C85 C86 170.8(11)
C84 C85 C86 C87 0.0
C85 C86 C87 C88 0.0
C85 C86 C87 N10 176.4(12)
N11 N10 C87 C86 170.9(10)
N11 N10 C87 C88 -12.7(18)
C86 C87 C88 C89 0.0
N10 C87 C88 C89 -176.4(13)
C87 C88 C89 C84 0.0
C85 C84 C89 C88 0.0
C83 C84 C89 C88 -171.4(10)
N10 N11 C90 C91 -168.8(10)
N10 N11 C90 C94 5.5(14)
N10 N11 C90 N11B 142(2)
C94 C90 C91 N12 0.0
N11 C90 C91 N12 174.1(6)
N11B C90 C91 N12 -164.6(7)
C90 C91 N12 C93 0.0
C91 N12 C93 C92 0.0
N12 C93 C92 C94 0.0
C93 C92 C94 C90 0.0
C91 C90 C94 C92 0.0
N11 C90 C94 C92 -174.4(6)
N11B C90 C94 C92 158.8(9)
C71 O14 C96 C97 -169.4(5)
C71 O14 C96 O15 -18.8(14)
O14 C96 C97 C98 -29.0(9)
O15 C96 C97 C98 179.3(6)
O14 C96 C97 C102 158.2(9)
O15 C96 C97 C102 6.5(6)
C102 C97 C98 C99 0.0
C96 C97 C98 C99 -174.3
C97 C98 C99 C100 0.0
C98 C99 C100 C101 0.0
C98 C99 C100 N13 -179.0(16)
N14 N13 C100 C101 -135(2)
N14 N13 C100 C99 44(3)
C99 C100 C101 C102 0.0
N13 C100 C101 C102 179.2(12)
C100 C101 C102 C97 0.0
C98 C97 C102 C101 0.0
C96 C97 C102 C101 171.9
N13 N14 C103 C104 14(3)
N13 N14 C103 C107 -165(2)
C107 C103 C104 C105 0.0
N14 C103 C104 C105 -179.4(16)
C103 C104 C105 C106 0.0
C104 C105 C106 N15 0.0
C105 C106 N15 C107 0.0
C106 N15 C107 C103 0.0
C104 C103 C107 N15 0.0
N14 C103 C107 N15 179.3(18)
C78 O17 C109 O18 -32.0(13)
C78 O17 C109 C110 -166.5(5)
O18 C109 C110 C111 39.0(8)
O17 C109 C110 C111 173.3(6)
O18 C109 C110 C115 -158.1(8)
O17 C109 C110 C115 -23.8(6)
C115 C110 C111 C112 0.0
C109 C110 C111 C112 163.2
C110 C111 C112 C113 0.0
C111 C112 C113 C114 0.0
C111 C112 C113 N16 170.6(11)
N17 N16 C113 C112 2(3)
N17B N16 C113 C112 -155.1(11)
N17 N16 C113 C114 172(2)
N17B N16 C113 C114 15.5(19)
C112 C113 C114 C115 0.0
N16 C113 C114 C115 -170.3(12)
C111 C110 C115 C114 0.0
C109 C110 C115 C114 -162.1
C113 C114 C115 C110 0.0
N16 N17 C116 C117 9(4)
N16 N17 C116 C120 177(2)
C120 C116 C117 C118 0.0
N17 C116 C117 C118 167(2)
C116 C117 C118 C119 0.0
C117 C118 C119 N18 0.0
C118 C119 N18 C120 0.0
C119 N18 C120 C116 0.0
C117 C116 C120 N18 0.0
N17 C116 C120 N18 -169.6(18)
C87B N10B N11B C90 158.9(13)
C91 C90 N11B N10B -178.9(4)
C94 C90 N11B N10B 19.8(10)
N11 C90 N11B N10B -40.2(12)
N17 N16 N17B C16B 31(5)
C113 N16 N17B C16B 172.9(15)
N16 N17B C16B C17B -160.0(14)
N16 N17B C16B C20B 31(2)
C20B C16B C17B C18B 0.0
N17B C16B C17B C18B -170(2)
C16B C17B C18B C19B 0.0
C17B C18B C19B N18B 0.0
C18B C19B N18B C20B 0.0
C19B N18B C20B C16B 0.0
C17B C16B C20B N18B 0.0
N17B C16B C20B N18B 168(2)
O11 C83 C84B C85B -5.1(13)
O12 C83 C84B C85B -173.6(8)
C84 C83 C84B C85B 40.5(19)
O11 C83 C84B C89B -172.0(10)
O12 C83 C84B C89B 19.5(15)
C84 C83 C84B C89B -126(3)
C89B C84B C85B C86B 0.0
C83 C84B C85B C86B -168.7(13)
C84B C85B C86B C87B 0.0
C85B C86B C87B C88B 0.0
C85B C86B C87B N10B -169.6(15)
N11B N10B C87B C88B 8.3(14)
N11B N10B C87B C86B 176.2(8)
C86B C87B C88B C89B 0.0
N10B C87B C88B C89B 166.6(18)
C87B C88B C89B C84B 0.0
C85B C84B C89B C88B 0.0
C83 C84B C89B C88B 165.5(17)

loop_
_platon_squeeze_void_nr
_platon_squeeze_void_average_x
_platon_squeeze_void_average_y
_platon_squeeze_void_average_z
_platon_squeeze_void_volume
_platon_squeeze_void_count_electrons
_platon_squeeze_void_content
1 -0.037 0.000 0.500 4564 758 ' '
